data_4123024
loop_
_publ_author_name
'Watson, Charlotte G.'
'Balanta, Angelica'
'Elford, Tim G.'
'Essafi, St\'ephanie'
'Harvey, Jeremy N.'
'Aggarwal, Varinder K.'

_publ_section_title
;
 Construction of Multiple, Contiguous Quaternary Stereocenters in Acyclic
 Molecules by Lithiation-Borylation.
;
_journal_name_full 'Journal of the American Chemical Society'
_journal_page_first 141203101453003
_journal_paper_doi 10.1021/ja509029h
_journal_year 2014
_chemical_formula_moiety 'C22 H26 F3 N O'
_chemical_formula_sum 'C22 H26 F3 N O'
_chemical_formula_weight 377.44
_chemical_name_systematic
;
 ?
;
_space_group_crystal_system orthorhombic
_space_group_IT_number 19
_space_group_name_Hall 'P 2ac 2ab'
_space_group_name_H-M_alt 'P 21 21 21'
_symmetry_space_group_name_Hall 'P 2ac 2ab'
_symmetry_space_group_name_H-M 'P 21 21 21'
_atom_sites_solution_hydrogens geom
_atom_sites_solution_primary direct
_audit_creation_date 2014-07-14
_audit_creation_method
;
Olex2 1.2
(compiled 2014.06.27 svn.r2953 for OlexSys, GUI svn.r4855)
;
_cell_angle_alpha 90
_cell_angle_beta 90
_cell_angle_gamma 90
_cell_formula_units_Z 8
_cell_length_a 10.1545(3)
_cell_length_b 10.4775(3)
_cell_length_c 38.4179(10)
_cell_measurement_reflns_used 4274
_cell_measurement_temperature 100.00
_cell_measurement_theta_max 21.75
_cell_measurement_theta_min 2.21
_cell_volume 4087.4(2)
_computing_cell_refinement 'SAINT v8.27A (Bruker, 2012)'
_computing_data_reduction 'SAINT v8.27A (Bruker, 2012)'
_computing_molecular_graphics 'Olex2 (Dolomanov et al., 2009)'
_computing_publication_material 'Olex2 (Dolomanov et al., 2009)'
_computing_structure_refinement 'ShelXL (Sheldrick, 2008)'
_computing_structure_solution 'ShelXS (Sheldrick, 2008)'
_diffrn_ambient_temperature 100.00
_diffrn_detector 'Bruker area detector'
_diffrn_detector_type 'CCD area detector'
_diffrn_measured_fraction_theta_full 1.000
_diffrn_measured_fraction_theta_max 0.999
_diffrn_measurement_device 'Bruker Apex II kappa CCDC area detector'
_diffrn_measurement_device_type 'Bruker Apex II kappa CCDC area detector'
_diffrn_measurement_method '\f and \w scans'
_diffrn_radiation_monochromator graphite
_diffrn_radiation_type MoK\a
_diffrn_radiation_wavelength 0.71073
_diffrn_reflns_av_R_equivalents 0.0666
_diffrn_reflns_av_unetI/netI 0.0666
_diffrn_reflns_Laue_measured_fraction_full 1.000
_diffrn_reflns_Laue_measured_fraction_max 0.999
_diffrn_reflns_limit_h_max 12
_diffrn_reflns_limit_h_min -12
_diffrn_reflns_limit_k_max 13
_diffrn_reflns_limit_k_min -12
_diffrn_reflns_limit_l_max 48
_diffrn_reflns_limit_l_min -48
_diffrn_reflns_number 33524
_diffrn_reflns_point_group_measured_fraction_full 1.000
_diffrn_reflns_point_group_measured_fraction_max 0.998
_diffrn_reflns_theta_full 26.000
_diffrn_reflns_theta_max 26.781
_diffrn_reflns_theta_min 1.060
_diffrn_source 'fine-focus sealed tube'
_diffrn_standards_number 0
_exptl_absorpt_coefficient_mu 0.093
_exptl_absorpt_correction_T_max 0.7454
_exptl_absorpt_correction_T_min 0.6442
_exptl_absorpt_correction_type multi-scan
_exptl_absorpt_process_details
;
SADABS-2012/1 (Bruker,2012) was used for absorption correction.
wR2(int) was 0.0634 before and 0.0547 after correction. The Ratio
of minimum to maximum transmission is 0.8642. The \l/2 correction
factor is 0.0015.
;
_exptl_crystal_colour colourless
_exptl_crystal_colour_primary colourless
_exptl_crystal_density_diffrn 1.227
_exptl_crystal_description block
_exptl_crystal_F_000 1600
_exptl_crystal_size_max 0.29
_exptl_crystal_size_mid 0.21
_exptl_crystal_size_min 0.19
_refine_diff_density_max 0.458
_refine_diff_density_min -0.424
_refine_diff_density_rms 0.045
_refine_ls_abs_structure_details
;
 Flack x determined using 2233 quotients [(I+)-(I-)]/[(I+)+(I-)]
 (Parsons and Flack (2004), Acta Cryst. A60, s61).
;
_refine_ls_abs_structure_Flack -0.6(4)
_refine_ls_extinction_method none
_refine_ls_goodness_of_fit_ref 1.010
_refine_ls_hydrogen_treatment constr
_refine_ls_matrix_type full
_refine_ls_number_parameters 575
_refine_ls_number_reflns 8704
_refine_ls_number_restraints 253
_refine_ls_restrained_S_all 1.059
_refine_ls_R_factor_all 0.0813
_refine_ls_R_factor_gt 0.0505
_refine_ls_shift/su_max 0.001
_refine_ls_shift/su_mean 0.000
_refine_ls_structure_factor_coef Fsqd
_refine_ls_weighting_details 'w=1/[\s^2^(Fo^2^)+(0.0375P)^2^+1.0965P] where P=(Fo^2^+2Fc^2^)/3'
_refine_ls_weighting_scheme calc
_refine_ls_wR_factor_gt 0.0929
_refine_ls_wR_factor_ref 0.1047
_reflns_Friedel_coverage 0.774
_reflns_Friedel_fraction_full 0.999
_reflns_Friedel_fraction_max 0.996
_reflns_number_gt 6387
_reflns_number_total 8704
_reflns_threshold_expression 'I > 2\s(I)'
_cod_data_source_file ja509029h_si_006.cif
_cod_data_source_block testo1
_cod_database_code 4123024
_shelxl_version_number 2013-4
_shelx_space_group_comment
;
The symmetry employed for this shelxl refinement is uniquely defined
by the following loop, which should always be used as a source of
symmetry information in preference to the above space-group names.
They are only intended as comments.
;
_olex2_refinement_description
;
1. Fixed Uiso
 At 1.2 times of:
  All C(H) groups, All N(H) groups
 At 1.5 times of:
  All C(H,H,H) groups
2. Restrained distances
 F1A-C22 \\sim F1-C22 \\sim F2A-C22 \\sim F2-C22 \\sim F3A-C22 \\sim F3-C22
 with sigma of 0.01
 C2-C1 \\sim C2A-C1
 with sigma of 0.01
 F4-C44 \\sim F4A-C44 \\sim F5-C44 \\sim F5A-C44 \\sim F6-C44 \\sim F6A-C44
 with sigma of 0.01
3. Uiso/Uaniso restraints and constraints
F2A \\sim F2 \\sim F3A \\sim F3 \\sim F1A \\sim F1: within 1.7A with sigma of
0.003 and sigma for terminal atoms of 0.006
C2 \\sim C3 \\sim C4 \\sim C5 \\sim C6 \\sim C7 \\sim C2A \\sim C7A \\sim C6A
\\sim C5A \\sim C4A \\sim C3A: within 1.7A with sigma of 0.003 and sigma for
terminal atoms of 0.006
F5 \\sim F5A \\sim F4A \\sim F4 \\sim F6A \\sim F6: within 1.7A with sigma of
0.003 and sigma for terminal atoms of 0.006
Uanis(F4A) \\sim Ueq, Uanis(F4) \\sim Ueq: with sigma of 0.003 and sigma for
terminal atoms of 0.006
Uanis(F5) = Uanis(F5A)
4. Others
 Fixed Sof: F1(0.56969) F2(0.56969) F3(0.56969) C2(0.53729) C3(0.53729)
 H3(0.53729) C4(0.53729) H4(0.53729) C5(0.53729) H5(0.53729) C6(0.53729)
 H6(0.53729) C7(0.53729) H7(0.53729) F4(0.636) F5(0.636) F6(0.636) F1A(0.43031)
 F2A(0.43031) F3A(0.43031) C2A(0.46271) C7A(0.46271) H7A(0.46271) C6A(0.46271)
 H6A(0.46271) C5A(0.46271) H5A(0.46271) C4A(0.46271) H4A(0.46271) C3A(0.46271)
 H3A(0.46271) F6A(0.364) F4A(0.364) F5A(0.364)
5.a Aromatic/amide H refined with riding coordinates:
 N1(H1), C3(H3), C4(H4), C5(H5), C6(H6), C7(H7), C16(H16), C17(H17), C18(H18),
 C19(H19), C20(H20), N2(H2), C25(H25), C26(H26), C27(H27), C28(H28), C29(H29),
 C38(H38), C39(H39), C40(H40), C41(H41), C42(H42), C7A(H7A), C6A(H6A), C5A(H5A),
  C4A(H4A), C3A(H3A)
5.b Fitted hexagon refined as free rotating group:
 C2(C3,C4,C5,C6,C7), C2A(C7A,C6A,C5A,C4A,C3A)
5.c Idealised Me refined as rotating group:
 C9(H9A,H9B,H9C), C10(H10A,H10B,H10C), C11(H11A,H11B,H11C), C12(H12A,H12B,
 H12C), C14(H14A,H14B,H14C), C31(H31A,H31B,H31C), C32(H32A,H32B,H32C), C33(H33A,
 H33B,H33C), C34(H34A,H34B,H34C), C36(H36A,H36B,H36C)
;
_olex2_submission_special_instructions 'No special instructions were received'

loop_
_space_group_symop_operation_xyz
'x, y, z'
'-x+1/2, -y, z+1/2'
'x+1/2, -y+1/2, -z'
'-x, y+1/2, -z+1/2'

loop_
_atom_site_label
_atom_site_type_symbol
_atom_site_fract_x
_atom_site_fract_y
_atom_site_fract_z
_atom_site_U_iso_or_equiv
_atom_site_adp_type
_atom_site_occupancy
_atom_site_site_symmetry_order
_atom_site_calc_flag
_atom_site_refinement_flags_posn
_atom_site_refinement_flags_adp
_atom_site_refinement_flags_occupancy
_atom_site_disorder_assembly
_atom_site_disorder_group
F1 F 1.0976(10) 0.0486(18) 0.0902(3) 0.047(2) Uani 0.5697 1 d . . P A 1
F2 F 1.0847(10) -0.0664(16) 0.0447(4) 0.058(3) Uani 0.5697 1 d . . P A 1
F3 F 0.957(2) -0.1029(10) 0.0889(4) 0.056(3) Uani 0.5697 1 d . . P A 1
O1 O 0.9565(2) 0.1716(2) 0.03739(6) 0.0246(5) Uani 1 1 d . . . . .
N1 N 0.7891(2) 0.0395(3) 0.05525(7) 0.0200(6) Uani 1 1 d . . . . .
H1 H 0.7748 -0.0311 0.0671 0.024 Uiso 1 1 calc R . . . .
C1 C 0.5439(3) 0.0193(3) 0.04894(8) 0.0186(7) Uani 1 1 d . . . . .
C2 C 0.5322(13) 0.0044(13) 0.09016(12) 0.0197(11) Uani 0.5373 1 d . . P B 1
C3 C 0.6142(11) -0.0763(10) 0.10900(17) 0.0195(12) Uani 0.5373 1 d G . P B 1
H3 H 0.6742 -0.1307 0.0972 0.023 Uiso 0.5373 1 calc R . P B 1
C4 C 0.6086(7) -0.0773(7) 0.14515(16) 0.0213(13) Uani 0.5373 1 d G . P B 1
H4 H 0.6646 -0.1324 0.1580 0.026 Uiso 0.5373 1 calc R . P B 1
C5 C 0.5209(5) 0.0024(6) 0.16246(12) 0.0218(14) Uani 0.5373 1 d G . P B 1
H5 H 0.5170 0.0018 0.1872 0.026 Uiso 0.5373 1 calc R . P B 1
C6 C 0.4389(7) 0.0831(7) 0.14362(18) 0.0235(13) Uani 0.5373 1 d G . P B 1
H6 H 0.3789 0.1376 0.1554 0.028 Uiso 0.5373 1 calc R . P B 1
C7 C 0.4445(11) 0.0841(11) 0.10747(18) 0.0225(11) Uani 0.5373 1 d G . P B 1
H7 H 0.3885 0.1393 0.0946 0.027 Uiso 0.5373 1 calc R . P B 1
C8 C 0.5333(3) -0.1160(3) 0.02872(9) 0.0227(7) Uani 1 1 d . . . . .
C9 C 0.4342(3) -0.2022(3) 0.04824(9) 0.0267(8) Uani 1 1 d . . . . .
H9A H 0.4737 -0.2318 0.0701 0.040 Uiso 1 1 calc GR . . . .
H9B H 0.4119 -0.2759 0.0337 0.040 Uiso 1 1 calc GR . . . .
H9C H 0.3541 -0.1535 0.0533 0.040 Uiso 1 1 calc GR . . . .
C10 C 0.4777(4) -0.1029(4) -0.00862(9) 0.0296(8) Uani 1 1 d . . . . .
H10A H 0.3879 -0.0688 -0.0076 0.044 Uiso 1 1 calc GR . . . .
H10B H 0.4764 -0.1868 -0.0199 0.044 Uiso 1 1 calc GR . . . .
H10C H 0.5335 -0.0447 -0.0221 0.044 Uiso 1 1 calc GR . . . .
C11 C 0.6625(3) -0.1928(3) 0.02498(10) 0.0291(8) Uani 1 1 d . . . . .
H11A H 0.7279 -0.1412 0.0126 0.044 Uiso 1 1 calc GR . . . .
H11B H 0.6454 -0.2712 0.0119 0.044 Uiso 1 1 calc GR . . . .
H11C H 0.6962 -0.2146 0.0481 0.044 Uiso 1 1 calc GR . . . .
C12 C 0.4245(3) 0.0995(3) 0.03709(9) 0.0240(8) Uani 1 1 d . . . . .
H12A H 0.3430 0.0529 0.0421 0.036 Uiso 1 1 calc GR . . . .
H12B H 0.4307 0.1156 0.0120 0.036 Uiso 1 1 calc GR . . . .
H12C H 0.4240 0.1810 0.0496 0.036 Uiso 1 1 calc GR . . . .
C13 C 0.6725(3) 0.1048(3) 0.04043(8) 0.0182(7) Uani 1 1 d . . . . .
C14 C 0.6971(3) 0.1209(3) 0.00134(8) 0.0235(8) Uani 1 1 d . . . . .
H14A H 0.7683 0.1826 -0.0023 0.035 Uiso 1 1 calc GR . . . .
H14B H 0.6166 0.1520 -0.0099 0.035 Uiso 1 1 calc GR . . . .
H14C H 0.7221 0.0385 -0.0088 0.035 Uiso 1 1 calc GR . . . .
C15 C 0.6631(3) 0.2373(3) 0.05780(8) 0.0169(7) Uani 1 1 d . . . . .
C16 C 0.6162(3) 0.3419(3) 0.03930(9) 0.0249(8) Uani 1 1 d . . . . .
H16 H 0.5904 0.3312 0.0157 0.030 Uiso 1 1 calc R . . . .
C17 C 0.6062(4) 0.4616(4) 0.05462(10) 0.0319(9) Uani 1 1 d . . . . .
H17 H 0.5741 0.5318 0.0415 0.038 Uiso 1 1 calc R . . . .
C18 C 0.6426(3) 0.4785(3) 0.08878(10) 0.0304(9) Uani 1 1 d . . . . .
H18 H 0.6354 0.5602 0.0993 0.037 Uiso 1 1 calc R . . . .
C19 C 0.6894(3) 0.3763(3) 0.10762(9) 0.0257(8) Uani 1 1 d . . . . .
H19 H 0.7149 0.3878 0.1312 0.031 Uiso 1 1 calc R . . . .
C20 C 0.6995(3) 0.2568(3) 0.09239(9) 0.0213(7) Uani 1 1 d . . . . .
H20 H 0.7316 0.1871 0.1057 0.026 Uiso 1 1 calc R . . . .
C21 C 0.9142(3) 0.0781(3) 0.05225(9) 0.0210(7) Uani 1 1 d . . . . .
C22 C 1.0125(3) -0.0108(3) 0.06979(10) 0.0347(10) Uani 1 1 d . . . . .
F4 F 1.4334(7) 0.3069(6) 0.25938(15) 0.0613(16) Uani 0.636 1 d . U P C 1
F5 F 1.4253(12) 0.322(3) 0.2043(2) 0.0318(18) Uani 0.636 1 d . . P C 1
F6 F 1.3204(6) 0.1751(4) 0.22893(12) 0.0488(14) Uani 0.636 1 d . . P C 1
O2 O 1.1632(2) 0.3629(3) 0.26335(6) 0.0356(7) Uani 1 1 d . . . . .
N2 N 1.2010(2) 0.4559(3) 0.20998(7) 0.0202(6) Uani 1 1 d . . . . .
H2 H 1.2619 0.4617 0.1938 0.024 Uiso 1 1 calc R . . . .
C23 C 1.0965(3) 0.6181(3) 0.17013(8) 0.0192(7) Uani 1 1 d . . . . .
C24 C 1.1302(3) 0.5263(3) 0.13961(8) 0.0187(7) Uani 1 1 d . . . . .
C25 C 1.2578(3) 0.4784(3) 0.13392(8) 0.0211(7) Uani 1 1 d . . . . .
H25 H 1.3279 0.5076 0.1482 0.025 Uiso 1 1 calc R . . . .
C26 C 1.2842(3) 0.3898(4) 0.10803(9) 0.0254(8) Uani 1 1 d . . . . .
H26 H 1.3717 0.3598 0.1048 0.030 Uiso 1 1 calc R . . . .
C27 C 1.1841(3) 0.3449(3) 0.08693(9) 0.0268(8) Uani 1 1 d . . . . .
H27 H 1.2014 0.2818 0.0698 0.032 Uiso 1 1 calc R . . . .
C28 C 1.0591(3) 0.3932(3) 0.09119(9) 0.0245(8) Uani 1 1 d . . . . .
H28 H 0.9901 0.3651 0.0764 0.029 Uiso 1 1 calc R . . . .
C29 C 1.0330(3) 0.4822(3) 0.11692(8) 0.0200(7) Uani 1 1 d . . . . .
H29 H 0.9460 0.5144 0.1192 0.024 Uiso 1 1 calc R . . . .
C30 C 1.2026(3) 0.7332(3) 0.17253(9) 0.0248(8) Uani 1 1 d . . . . .
C31 C 1.1452(4) 0.8546(3) 0.18964(10) 0.0355(10) Uani 1 1 d . . . . .
H31A H 1.0753 0.8895 0.1748 0.053 Uiso 1 1 calc GR . . . .
H31B H 1.2151 0.9183 0.1924 0.053 Uiso 1 1 calc GR . . . .
H31C H 1.1088 0.8330 0.2125 0.053 Uiso 1 1 calc GR . . . .
C32 C 1.3313(3) 0.7046(4) 0.19283(9) 0.0322(9) Uani 1 1 d . . . . .
H32A H 1.3102 0.6871 0.2173 0.048 Uiso 1 1 calc GR . . . .
H32B H 1.3901 0.7786 0.1915 0.048 Uiso 1 1 calc GR . . . .
H32C H 1.3750 0.6301 0.1826 0.048 Uiso 1 1 calc GR . . . .
C33 C 1.2422(3) 0.7735(3) 0.13539(9) 0.0276(8) Uani 1 1 d . . . . .
H33A H 1.3006 0.7087 0.1253 0.041 Uiso 1 1 calc GR . . . .
H33B H 1.2883 0.8556 0.1363 0.041 Uiso 1 1 calc GR . . . .
H33C H 1.1631 0.7817 0.1210 0.041 Uiso 1 1 calc GR . . . .
C34 C 0.9606(3) 0.6796(3) 0.16318(9) 0.0236(8) Uani 1 1 d . . . . .
H34A H 0.9655 0.7325 0.1422 0.035 Uiso 1 1 calc GR . . . .
H34B H 0.9357 0.7328 0.1831 0.035 Uiso 1 1 calc GR . . . .
H34C H 0.8947 0.6124 0.1598 0.035 Uiso 1 1 calc GR . . . .
C35 C 1.0790(3) 0.5319(3) 0.20494(8) 0.0206(7) Uani 1 1 d . . . . .
C36 C 1.0564(3) 0.6121(4) 0.23777(8) 0.0285(8) Uani 1 1 d . . . . .
H36A H 1.0338 0.5558 0.2573 0.043 Uiso 1 1 calc GR . . . .
H36B H 0.9841 0.6722 0.2337 0.043 Uiso 1 1 calc GR . . . .
H36C H 1.1368 0.6596 0.2434 0.043 Uiso 1 1 calc GR . . . .
C37 C 0.9660(3) 0.4348(3) 0.20048(8) 0.0225(8) Uani 1 1 d . . . . .
C38 C 0.9850(3) 0.3174(3) 0.18415(9) 0.0258(8) Uani 1 1 d . . . . .
H38 H 1.0694 0.2962 0.1752 0.031 Uiso 1 1 calc R . . . .
C39 C 0.8817(4) 0.2309(4) 0.18074(9) 0.0363(10) Uani 1 1 d . . . . .
H39 H 0.8960 0.1509 0.1697 0.044 Uiso 1 1 calc R . . . .
C40 C 0.7576(4) 0.2621(5) 0.19352(11) 0.0459(12) Uani 1 1 d . . . . .
H40 H 0.6866 0.2038 0.1911 0.055 Uiso 1 1 calc R . . . .
C41 C 0.7382(4) 0.3769(5) 0.20957(10) 0.0423(11) Uani 1 1 d . . . . .
H41 H 0.6536 0.3979 0.2184 0.051 Uiso 1 1 calc R . . . .
C42 C 0.8401(3) 0.4625(4) 0.21306(9) 0.0321(9) Uani 1 1 d . . . . .
H42 H 0.8245 0.5420 0.2242 0.039 Uiso 1 1 calc R . . . .
C43 C 1.2261(3) 0.3800(4) 0.23683(9) 0.0249(8) Uani 1 1 d . . . . .
C44 C 1.3533(3) 0.3029(4) 0.23292(9) 0.0387(10) Uani 1 1 d . . . . .
F1A F 1.0605(14) 0.047(2) 0.0977(4) 0.058(4) Uani 0.4303 1 d . . P A 2
F2A F 1.1135(13) -0.041(2) 0.0492(5) 0.059(3) Uani 0.4303 1 d . . P A 2
F3A F 0.963(3) -0.1236(12) 0.0795(5) 0.039(3) Uani 0.4303 1 d . . P A 2
C2A C 0.5403(16) -0.0072(15) 0.08997(14) 0.0206(11) Uani 0.4627 1 d . . P B 2
C7A C 0.4642(12) 0.0705(13) 0.1113(2) 0.0211(12) Uani 0.4627 1 d G . P B 2
H7A H 0.4063 0.1316 0.1013 0.025 Uiso 0.4627 1 calc R . P B 2
C6A C 0.4729(8) 0.0590(9) 0.1473(2) 0.0218(13) Uani 0.4627 1 d G . P B 2
H6A H 0.4210 0.1121 0.1619 0.026 Uiso 0.4627 1 calc R . P B 2
C5A C 0.5577(7) -0.0303(7) 0.16191(14) 0.0223(15) Uani 0.4627 1 d G . P B 2
H5A H 0.5637 -0.0382 0.1865 0.027 Uiso 0.4627 1 calc R . P B 2
C4A C 0.6338(9) -0.1080(8) 0.1406(2) 0.0223(14) Uani 0.4627 1 d G . P B 2
H4A H 0.6917 -0.1690 0.1506 0.027 Uiso 0.4627 1 calc R . P B 2
C3A C 0.6251(14) -0.0965(13) 0.10460(19) 0.0217(12) Uani 0.4627 1 d G . P B 2
H3A H 0.6771 -0.1496 0.0900 0.026 Uiso 0.4627 1 calc R . P B 2
F6A F 1.3482(12) 0.1865(9) 0.2452(3) 0.070(3) Uani 0.364 1 d . . P C 2
F4A F 1.4404(10) 0.3685(9) 0.2546(3) 0.052(2) Uani 0.364 1 d . U P C 2
F5A F 1.404(2) 0.319(5) 0.2010(4) 0.0318(18) Uani 0.364 1 d . . P C 2

loop_
_atom_site_aniso_label
_atom_site_aniso_U_11
_atom_site_aniso_U_22
_atom_site_aniso_U_33
_atom_site_aniso_U_23
_atom_site_aniso_U_13
_atom_site_aniso_U_12
F1 0.029(4) 0.041(3) 0.070(5) 0.006(4) -0.023(3) -0.003(4)
F2 0.021(5) 0.051(6) 0.103(4) -0.023(3) -0.001(4) 0.014(4)
F3 0.022(3) 0.047(5) 0.099(9) 0.045(5) -0.009(6) 0.000(5)
O1 0.0228(12) 0.0279(13) 0.0231(12) 0.0016(11) 0.0040(11) -0.0074(11)
N1 0.0146(13) 0.0181(15) 0.0274(15) 0.0082(13) -0.0006(12) -0.0011(12)
C1 0.0160(15) 0.0163(16) 0.0233(17) 0.0025(14) 0.0029(14) 0.0003(14)
C2 0.019(2) 0.017(3) 0.0234(18) 0.0026(17) -0.0008(17) -0.005(2)
C3 0.018(2) 0.019(3) 0.0223(19) 0.0009(19) 0.0048(18) -0.001(2)
C4 0.021(3) 0.019(3) 0.023(2) 0.003(2) 0.0038(19) 0.000(2)
C5 0.023(3) 0.018(3) 0.024(2) 0.0001(19) 0.005(2) 0.000(2)
C6 0.023(3) 0.021(3) 0.026(2) -0.001(2) 0.002(2) -0.002(2)
C7 0.021(3) 0.021(3) 0.0255(19) -0.0001(18) 0.0013(18) -0.003(2)
C8 0.0211(16) 0.0183(17) 0.0287(19) -0.0028(15) 0.0017(15) -0.0027(15)
C9 0.0229(18) 0.0204(18) 0.037(2) -0.0013(16) -0.0004(16) -0.0034(15)
C10 0.033(2) 0.027(2) 0.029(2) -0.0046(17) -0.0038(16) -0.0054(18)
C11 0.0279(19) 0.0209(19) 0.039(2) -0.0030(17) 0.0088(17) 0.0007(16)
C12 0.0168(16) 0.0230(18) 0.032(2) -0.0007(16) -0.0026(15) 0.0015(15)
C13 0.0153(15) 0.0193(17) 0.0200(17) 0.0054(15) -0.0020(13) 0.0010(14)
C14 0.0240(17) 0.0242(19) 0.0224(18) 0.0018(16) 0.0020(15) -0.0048(16)
C15 0.0135(15) 0.0176(17) 0.0197(17) 0.0042(14) -0.0010(13) -0.0061(14)
C16 0.0265(18) 0.0246(19) 0.0238(19) 0.0043(16) -0.0041(15) -0.0026(15)
C17 0.038(2) 0.0217(19) 0.036(2) 0.0040(18) -0.0100(18) -0.0005(17)
C18 0.0327(19) 0.0193(18) 0.039(2) -0.0037(18) 0.0002(18) -0.0053(16)
C19 0.0247(18) 0.029(2) 0.0234(18) -0.0011(17) 0.0011(15) -0.0058(16)
C20 0.0179(16) 0.0214(18) 0.0247(18) 0.0051(16) 0.0021(14) -0.0030(14)
C21 0.0207(17) 0.0199(18) 0.0223(18) -0.0033(15) 0.0019(14) 0.0013(15)
C22 0.0192(18) 0.029(2) 0.056(3) 0.005(2) -0.0025(19) -0.0040(17)
F4 0.053(3) 0.096(4) 0.035(2) 0.009(3) -0.020(2) 0.038(3)
F5 0.012(4) 0.0550(19) 0.0284(19) 0.002(3) -0.005(2) 0.005(4)
F6 0.057(3) 0.039(2) 0.050(3) 0.019(2) 0.019(3) 0.014(2)
O2 0.0321(14) 0.0479(17) 0.0268(14) 0.0124(13) 0.0080(12) 0.0015(13)
N2 0.0137(12) 0.0308(16) 0.0161(14) 0.0021(13) 0.0017(11) -0.0056(12)
C23 0.0192(16) 0.0229(17) 0.0155(16) 0.0006(15) -0.0004(13) -0.0026(15)
C24 0.0195(16) 0.0224(17) 0.0142(16) 0.0020(14) 0.0012(13) -0.0059(14)
C25 0.0202(16) 0.0274(19) 0.0157(16) 0.0026(15) 0.0003(14) -0.0048(15)
C26 0.0251(18) 0.031(2) 0.0204(18) 0.0040(17) 0.0058(15) 0.0042(16)
C27 0.037(2) 0.028(2) 0.0156(17) -0.0027(16) 0.0025(16) 0.0009(17)
C28 0.0275(18) 0.0272(19) 0.0188(17) -0.0006(15) -0.0019(15) -0.0031(16)
C29 0.0198(16) 0.0241(18) 0.0161(16) 0.0026(14) 0.0009(14) 0.0004(15)
C30 0.0254(18) 0.0254(19) 0.0236(18) -0.0002(16) 0.0008(15) -0.0080(16)
C31 0.048(2) 0.024(2) 0.034(2) -0.0074(18) 0.0041(19) -0.0133(18)
C32 0.031(2) 0.037(2) 0.029(2) 0.0015(18) -0.0042(16) -0.0181(18)
C33 0.0295(19) 0.028(2) 0.0254(19) 0.0042(16) -0.0016(16) -0.0087(17)
C34 0.0217(17) 0.0268(19) 0.0222(18) 0.0005(15) 0.0011(15) 0.0009(16)
C35 0.0174(16) 0.0275(19) 0.0170(16) -0.0005(15) 0.0020(13) -0.0026(15)
C36 0.0329(19) 0.033(2) 0.0196(17) -0.0040(16) 0.0038(16) -0.0026(18)
C37 0.0194(16) 0.033(2) 0.0156(16) 0.0068(15) -0.0020(14) -0.0059(15)
C38 0.0269(19) 0.0272(19) 0.0233(18) 0.0051(16) -0.0069(15) -0.0079(16)
C39 0.051(3) 0.032(2) 0.026(2) 0.0099(18) -0.0181(18) -0.016(2)
C40 0.032(2) 0.066(3) 0.039(2) 0.025(2) -0.0139(19) -0.032(2)
C41 0.0212(19) 0.073(3) 0.032(2) 0.015(2) -0.0027(17) -0.013(2)
C42 0.0209(17) 0.049(2) 0.027(2) 0.0054(19) 0.0036(15) -0.0056(18)
C43 0.0184(17) 0.035(2) 0.0218(18) 0.0025(17) -0.0007(15) -0.0061(16)
C44 0.027(2) 0.058(3) 0.031(2) 0.013(2) -0.0035(18) 0.003(2)
F1A 0.053(8) 0.045(4) 0.078(7) 0.010(6) -0.043(6) 0.001(7)
F2A 0.011(5) 0.053(8) 0.114(7) 0.011(5) 0.012(6) 0.004(4)
F3A 0.028(4) 0.021(3) 0.067(7) 0.005(4) -0.007(5) 0.005(3)
C2A 0.018(2) 0.020(3) 0.0236(18) -0.0010(18) 0.0026(17) -0.005(2)
C7A 0.021(3) 0.018(3) 0.024(2) 0.0018(18) 0.0018(19) -0.002(2)
C6A 0.022(3) 0.018(3) 0.025(2) 0.0003(19) 0.003(2) -0.001(2)
C5A 0.021(3) 0.021(3) 0.024(2) 0.004(2) 0.002(2) -0.002(3)
C4A 0.022(3) 0.021(3) 0.025(2) 0.002(2) 0.003(2) -0.001(2)
C3A 0.020(2) 0.020(3) 0.025(2) 0.003(2) 0.0014(19) -0.004(2)
F6A 0.062(5) 0.075(4) 0.073(5) 0.045(5) 0.016(5) 0.029(4)
F4A 0.026(3) 0.096(6) 0.034(4) 0.004(4) -0.016(3) 0.024(4)
F5A 0.012(4) 0.0550(19) 0.0284(19) 0.002(3) -0.005(2) 0.005(4)

loop_
_atom_type_symbol
_atom_type_description
_atom_type_scat_dispersion_real
_atom_type_scat_dispersion_imag
_atom_type_scat_source
C C 0.0033 0.0016 'International Tables Vol C Tables 4.2.6.8 and 6.1.1.4'
H H 0.0000 0.0000 'International Tables Vol C Tables 4.2.6.8 and 6.1.1.4'
N N 0.0061 0.0033 'International Tables Vol C Tables 4.2.6.8 and 6.1.1.4'
O O 0.0106 0.0060 'International Tables Vol C Tables 4.2.6.8 and 6.1.1.4'
F F 0.0171 0.0103 'International Tables Vol C Tables 4.2.6.8 and 6.1.1.4'

loop_
_geom_angle_atom_site_label_1
_geom_angle_atom_site_label_2
_geom_angle_atom_site_label_3
_geom_angle
C13 N1 H1 117.1
C21 N1 H1 117.1
C21 N1 C13 125.8(3)
C2 C1 C8 112.7(5)
C2 C1 C13 108.3(6)
C12 C1 C2 106.7(5)
C12 C1 C8 106.4(3)
C12 C1 C13 105.8(2)
C12 C1 C2A 111.5(6)
C13 C1 C8 116.2(2)
C2A C1 C8 108.6(6)
C2A C1 C13 108.3(7)
C3 C2 C1 122.1(7)
C3 C2 C7 120.0
C7 C2 C1 117.6(7)
C2 C3 H3 120.0
C2 C3 C4 120.0
C4 C3 H3 120.0
C3 C4 H4 120.0
C5 C4 C3 120.0
C5 C4 H4 120.0
C4 C5 H5 120.0
C4 C5 C6 120.0
C6 C5 H5 120.0
C5 C6 H6 120.0
C5 C6 C7 120.0
C7 C6 H6 120.0
C2 C7 H7 120.0
C6 C7 C2 120.0
C6 C7 H7 120.0
C9 C8 C1 108.8(3)
C9 C8 C10 105.3(3)
C10 C8 C1 113.0(3)
C11 C8 C1 116.3(3)
C11 C8 C9 107.1(3)
C11 C8 C10 105.7(3)
C8 C9 H9A 109.5
C8 C9 H9B 109.5
C8 C9 H9C 109.5
H9A C9 H9B 109.5
H9A C9 H9C 109.5
H9B C9 H9C 109.5
C8 C10 H10A 109.5
C8 C10 H10B 109.5
C8 C10 H10C 109.5
H10A C10 H10B 109.5
H10A C10 H10C 109.5
H10B C10 H10C 109.5
C8 C11 H11A 109.5
C8 C11 H11B 109.5
C8 C11 H11C 109.5
H11A C11 H11B 109.5
H11A C11 H11C 109.5
H11B C11 H11C 109.5
C1 C12 H12A 109.5
C1 C12 H12B 109.5
C1 C12 H12C 109.5
H12A C12 H12B 109.5
H12A C12 H12C 109.5
H12B C12 H12C 109.5
N1 C13 C1 108.2(2)
N1 C13 C14 107.3(3)
N1 C13 C15 107.4(2)
C14 C13 C1 113.0(3)
C14 C13 C15 109.6(3)
C15 C13 C1 111.2(2)
C13 C14 H14A 109.5
C13 C14 H14B 109.5
C13 C14 H14C 109.5
H14A C14 H14B 109.5
H14A C14 H14C 109.5
H14B C14 H14C 109.5
C16 C15 C13 120.6(3)
C16 C15 C20 117.6(3)
C20 C15 C13 121.8(3)
C15 C16 H16 119.3
C17 C16 C15 121.3(3)
C17 C16 H16 119.3
C16 C17 H17 120.0
C18 C17 C16 120.1(3)
C18 C17 H17 120.0
C17 C18 H18 120.2
C17 C18 C19 119.6(3)
C19 C18 H18 120.2
C18 C19 H19 119.8
C18 C19 C20 120.4(3)
C20 C19 H19 119.8
C15 C20 H20 119.5
C19 C20 C15 121.0(3)
C19 C20 H20 119.5
O1 C21 N1 128.4(3)
O1 C21 C22 118.0(3)
N1 C21 C22 113.5(3)
F1 C22 F2 105.8(7)
F1 C22 F3 107.1(12)
F1 C22 C21 113.7(9)
F2 C22 C21 107.8(9)
F3 C22 F2 108.2(11)
F3 C22 C21 113.9(10)
F1A C22 C21 108.6(12)
F1A C22 F2A 107.9(10)
F1A C22 F3A 108.4(15)
F2A C22 C21 112.8(12)
F2A C22 F3A 104.0(14)
F3A C22 C21 114.8(14)
C35 N2 H2 117.2
C43 N2 H2 117.2
C43 N2 C35 125.7(3)
C24 C23 C30 110.9(2)
C24 C23 C35 107.5(3)
C30 C23 C35 116.1(3)
C34 C23 C24 108.9(3)
C34 C23 C30 107.0(3)
C34 C23 C35 106.1(2)
C25 C24 C23 122.7(3)
C29 C24 C23 121.3(3)
C29 C24 C25 115.9(3)
C24 C25 H25 119.1
C26 C25 C24 121.9(3)
C26 C25 H25 119.1
C25 C26 H26 119.8
C27 C26 C25 120.4(3)
C27 C26 H26 119.8
C26 C27 H27 120.5
C28 C27 C26 118.9(3)
C28 C27 H27 120.5
C27 C28 H28 119.7
C27 C28 C29 120.6(3)
C29 C28 H28 119.7
C24 C29 H29 118.9
C28 C29 C24 122.3(3)
C28 C29 H29 118.9
C31 C30 C23 112.7(3)
C31 C30 C32 105.2(3)
C32 C30 C23 116.4(3)
C33 C30 C23 109.0(3)
C33 C30 C31 105.5(3)
C33 C30 C32 107.4(3)
C30 C31 H31A 109.5
C30 C31 H31B 109.5
C30 C31 H31C 109.5
H31A C31 H31B 109.5
H31A C31 H31C 109.5
H31B C31 H31C 109.5
C30 C32 H32A 109.5
C30 C32 H32B 109.5
C30 C32 H32C 109.5
H32A C32 H32B 109.5
H32A C32 H32C 109.5
H32B C32 H32C 109.5
C30 C33 H33A 109.5
C30 C33 H33B 109.5
C30 C33 H33C 109.5
H33A C33 H33B 109.5
H33A C33 H33C 109.5
H33B C33 H33C 109.5
C23 C34 H34A 109.5
C23 C34 H34B 109.5
C23 C34 H34C 109.5
H34A C34 H34B 109.5
H34A C34 H34C 109.5
H34B C34 H34C 109.5
N2 C35 C23 108.4(2)
N2 C35 C36 108.2(3)
N2 C35 C37 106.3(3)
C36 C35 C23 112.9(3)
C36 C35 C37 110.0(3)
C37 C35 C23 110.9(2)
C35 C36 H36A 109.5
C35 C36 H36B 109.5
C35 C36 H36C 109.5
H36A C36 H36B 109.5
H36A C36 H36C 109.5
H36B C36 H36C 109.5
C38 C37 C35 122.0(3)
C38 C37 C42 117.7(3)
C42 C37 C35 120.3(3)
C37 C38 H38 119.6
C39 C38 C37 120.9(3)
C39 C38 H38 119.6
C38 C39 H39 120.1
C38 C39 C40 119.7(4)
C40 C39 H39 120.1
C39 C40 H40 120.1
C41 C40 C39 119.8(4)
C41 C40 H40 120.1
C40 C41 H41 119.7
C40 C41 C42 120.7(4)
C42 C41 H41 119.7
C37 C42 H42 119.4
C41 C42 C37 121.2(4)
C41 C42 H42 119.4
O2 C43 N2 129.7(3)
O2 C43 C44 116.6(3)
N2 C43 C44 113.7(3)
F4 C44 F5 107.2(7)
F4 C44 F6 105.5(4)
F4 C44 C43 115.7(4)
F5 C44 F6 100.7(13)
F5 C44 C43 117.6(10)
F6 C44 C43 108.5(4)
F6A C44 C43 115.0(6)
F6A C44 F4A 105.6(7)
F6A C44 F5A 117(2)
F4A C44 C43 102.5(5)
F5A C44 C43 110.3(18)
F5A C44 F4A 104.1(16)
C7A C2A C1 119.4(8)
C7A C2A C3A 120.0
C3A C2A C1 120.1(8)
C2A C7A H7A 120.0
C2A C7A C6A 120.0
C6A C7A H7A 120.0
C7A C6A H6A 120.0
C5A C6A C7A 120.0
C5A C6A H6A 120.0
C6A C5A H5A 120.0
C6A C5A C4A 120.0
C4A C5A H5A 120.0
C5A C4A H4A 120.0
C5A C4A C3A 120.0
C3A C4A H4A 120.0
C2A C3A H3A 120.0
C4A C3A C2A 120.0
C4A C3A H3A 120.0

loop_
_geom_bond_atom_site_label_1
_geom_bond_atom_site_label_2
_geom_bond_distance
F1 C22 1.322(7)
F2 C22 1.344(7)
F3 C22 1.339(7)
O1 C21 1.212(4)
N1 H1 0.8800
N1 C13 1.482(4)
N1 C21 1.338(4)
C1 C2 1.596(6)
C1 C8 1.620(5)
C1 C12 1.543(4)
C1 C13 1.618(4)
C1 C2A 1.601(7)
C2 C3 1.3900
C2 C7 1.3900
C3 H3 0.9500
C3 C4 1.3900
C4 H4 0.9500
C4 C5 1.3900
C5 H5 0.9500
C5 C6 1.3900
C6 H6 0.9500
C6 C7 1.3900
C7 H7 0.9500
C8 C9 1.547(5)
C8 C10 1.548(5)
C8 C11 1.546(5)
C9 H9A 0.9800
C9 H9B 0.9800
C9 H9C 0.9800
C10 H10A 0.9800
C10 H10B 0.9800
C10 H10C 0.9800
C11 H11A 0.9800
C11 H11B 0.9800
C11 H11C 0.9800
C12 H12A 0.9800
C12 H12B 0.9800
C12 H12C 0.9800
C13 C14 1.531(4)
C13 C15 1.543(5)
C14 H14A 0.9800
C14 H14B 0.9800
C14 H14C 0.9800
C15 C16 1.390(4)
C15 C20 1.394(4)
C16 H16 0.9500
C16 C17 1.389(5)
C17 H17 0.9500
C17 C18 1.375(5)
C18 H18 0.9500
C18 C19 1.377(5)
C19 H19 0.9500
C19 C20 1.386(5)
C20 H20 0.9500
C21 C22 1.523(5)
C22 F1A 1.326(9)
C22 F2A 1.334(9)
C22 F3A 1.337(9)
F4 C44 1.303(6)
F5 C44 1.335(7)
F6 C44 1.389(6)
O2 C43 1.216(4)
N2 H2 0.8800
N2 C35 1.485(4)
N2 C43 1.327(4)
C23 C24 1.555(4)
C23 C30 1.620(5)
C23 C34 1.545(4)
C23 C35 1.623(4)
C24 C25 1.407(4)
C24 C29 1.395(4)
C25 H25 0.9500
C25 C26 1.387(5)
C26 H26 0.9500
C26 C27 1.383(5)
C27 H27 0.9500
C27 C28 1.376(5)
C28 H28 0.9500
C28 C29 1.385(5)
C29 H29 0.9500
C30 C31 1.546(5)
C30 C32 1.552(5)
C30 C33 1.541(5)
C31 H31A 0.9800
C31 H31B 0.9800
C31 H31C 0.9800
C32 H32A 0.9800
C32 H32B 0.9800
C32 H32C 0.9800
C33 H33A 0.9800
C33 H33B 0.9800
C33 H33C 0.9800
C34 H34A 0.9800
C34 H34B 0.9800
C34 H34C 0.9800
C35 C36 1.533(4)
C35 C37 1.543(4)
C36 H36A 0.9800
C36 H36B 0.9800
C36 H36C 0.9800
C37 C38 1.394(5)
C37 C42 1.398(5)
C38 H38 0.9500
C38 C39 1.392(5)
C39 H39 0.9500
C39 C40 1.392(6)
C40 H40 0.9500
C40 C41 1.366(6)
C41 H41 0.9500
C41 C42 1.375(5)
C42 H42 0.9500
C43 C44 1.530(5)
C44 F6A 1.309(8)
C44 F4A 1.396(8)
C44 F5A 1.339(9)
C2A C7A 1.3900
C2A C3A 1.3900
C7A H7A 0.9500
C7A C6A 1.3900
C6A H6A 0.9500
C6A C5A 1.3900
C5A H5A 0.9500
C5A C4A 1.3900
C4A H4A 0.9500
C4A C3A 1.3900
C3A H3A 0.9500

loop_
_geom_torsion_atom_site_label_1
_geom_torsion_atom_site_label_2
_geom_torsion_atom_site_label_3
_geom_torsion_atom_site_label_4
_geom_torsion
O1 C21 C22 F1 49.7(7)
O1 C21 C22 F2 -67.3(7)
O1 C21 C22 F3 172.7(7)
O1 C21 C22 F1A 71.2(9)
O1 C21 C22 F2A -48.3(9)
O1 C21 C22 F3A -167.3(9)
N1 C13 C15 C16 146.2(3)
N1 C13 C15 C20 -34.5(4)
N1 C21 C22 F1 -131.1(6)
N1 C21 C22 F2 112.0(6)
N1 C21 C22 F3 -8.0(8)
N1 C21 C22 F1A -109.5(9)
N1 C21 C22 F2A 130.9(8)
N1 C21 C22 F3A 11.9(9)
C1 C2 C3 C4 174.1(10)
C1 C2 C7 C6 -174.3(9)
C1 C13 C15 C16 -95.7(3)
C1 C13 C15 C20 83.6(3)
C1 C2A C7A C6A -171.9(11)
C1 C2A C3A C4A 171.9(11)
C2 C1 C8 C9 35.6(6)
C2 C1 C8 C10 152.1(6)
C2 C1 C8 C11 -85.4(6)
C2 C1 C13 N1 58.9(5)
C2 C1 C13 C14 177.6(5)
C2 C1 C13 C15 -58.7(5)
C2 C1 C2A C7A 5(12)
C2 C1 C2A C3A -167(13)
C2 C3 C4 C5 0.0
C3 C2 C7 C6 0.0
C3 C4 C5 C6 0.0
C4 C5 C6 C7 0.0
C5 C6 C7 C2 0.0
C7 C2 C3 C4 0.0
C8 C1 C2 C3 55.0(7)
C8 C1 C2 C7 -130.8(4)
C8 C1 C13 N1 -69.1(3)
C8 C1 C13 C14 49.6(4)
C8 C1 C13 C15 173.3(3)
C8 C1 C2A C7A -136.8(5)
C8 C1 C2A C3A 51.2(8)
C12 C1 C2 C3 171.5(5)
C12 C1 C2 C7 -14.3(7)
C12 C1 C8 C9 -81.1(3)
C12 C1 C8 C10 35.5(3)
C12 C1 C8 C11 158.0(3)
C12 C1 C13 N1 173.1(3)
C12 C1 C13 C14 -68.3(3)
C12 C1 C13 C15 55.4(3)
C12 C1 C2A C7A -19.9(9)
C12 C1 C2A C3A 168.2(5)
C13 N1 C21 O1 0.2(6)
C13 N1 C21 C22 -178.9(3)
C13 C1 C2 C3 -74.9(7)
C13 C1 C2 C7 99.3(6)
C13 C1 C8 C9 161.4(3)
C13 C1 C8 C10 -82.0(3)
C13 C1 C8 C11 40.5(4)
C13 C1 C2A C7A 96.2(7)
C13 C1 C2A C3A -75.7(7)
C13 C15 C16 C17 179.5(3)
C13 C15 C20 C19 -179.5(3)
C14 C13 C15 C16 29.9(4)
C14 C13 C15 C20 -150.8(3)
C15 C16 C17 C18 -0.2(6)
C16 C15 C20 C19 -0.2(5)
C16 C17 C18 C19 0.3(6)
C17 C18 C19 C20 -0.3(5)
C18 C19 C20 C15 0.2(5)
C20 C15 C16 C17 0.2(5)
C21 N1 C13 C1 177.0(3)
C21 N1 C13 C14 54.8(4)
C21 N1 C13 C15 -63.0(4)
O2 C43 C44 F4 -50.2(6)
O2 C43 C44 F5 -178.7(12)
O2 C43 C44 F6 68.0(5)
O2 C43 C44 F6A 36.7(7)
O2 C43 C44 F4A -77.3(6)
O2 C43 C44 F5A 172(2)
N2 C35 C37 C38 -33.6(4)
N2 C35 C37 C42 146.1(3)
N2 C43 C44 F4 130.2(5)
N2 C43 C44 F5 1.8(12)
N2 C43 C44 F6 -111.5(4)
N2 C43 C44 F6A -142.8(6)
N2 C43 C44 F4A 103.1(5)
N2 C43 C44 F5A -7(2)
C23 C24 C25 C26 175.5(3)
C23 C24 C29 C28 -175.1(3)
C23 C35 C37 C38 84.0(4)
C23 C35 C37 C42 -96.3(4)
C24 C23 C30 C31 154.1(3)
C24 C23 C30 C32 -84.2(3)
C24 C23 C30 C33 37.4(4)
C24 C23 C35 N2 55.6(3)
C24 C23 C35 C36 175.3(3)
C24 C23 C35 C37 -60.8(3)
C24 C25 C26 C27 -0.4(5)
C25 C24 C29 C28 2.4(5)
C25 C26 C27 C28 2.4(5)
C26 C27 C28 C29 -2.1(5)
C27 C28 C29 C24 -0.4(5)
C29 C24 C25 C26 -2.0(5)
C30 C23 C24 C25 47.4(4)
C30 C23 C24 C29 -135.3(3)
C30 C23 C35 N2 -69.3(3)
C30 C23 C35 C36 50.5(4)
C30 C23 C35 C37 174.4(3)
C34 C23 C24 C25 165.0(3)
C34 C23 C24 C29 -17.7(4)
C34 C23 C30 C31 35.4(4)
C34 C23 C30 C32 157.1(3)
C34 C23 C30 C33 -81.3(3)
C34 C23 C35 N2 172.0(3)
C34 C23 C35 C36 -68.2(3)
C34 C23 C35 C37 55.6(3)
C35 N2 C43 O2 -5.8(6)
C35 N2 C43 C44 173.7(3)
C35 C23 C24 C25 -80.5(4)
C35 C23 C24 C29 96.8(3)
C35 C23 C30 C31 -82.8(4)
C35 C23 C30 C32 38.9(4)
C35 C23 C30 C33 160.4(3)
C35 C37 C38 C39 179.4(3)
C35 C37 C42 C41 -179.5(3)
C36 C35 C37 C38 -150.5(3)
C36 C35 C37 C42 29.2(4)
C37 C38 C39 C40 0.5(5)
C38 C37 C42 C41 0.2(5)
C38 C39 C40 C41 -0.5(6)
C39 C40 C41 C42 0.4(6)
C40 C41 C42 C37 -0.2(6)
C42 C37 C38 C39 -0.3(5)
C43 N2 C35 C23 175.8(3)
C43 N2 C35 C36 53.1(4)
C43 N2 C35 C37 -65.0(4)
C2A C1 C2 C3 15(12)
C2A C1 C2 C7 -171(13)
C2A C1 C8 C9 39.1(7)
C2A C1 C8 C10 155.7(6)
C2A C1 C8 C11 -81.8(7)
C2A C1 C13 N1 53.4(6)
C2A C1 C13 C14 172.0(6)
C2A C1 C13 C15 -64.3(6)
C2A C7A C6A C5A 0.0
C7A C2A C3A C4A 0.0
C7A C6A C5A C4A 0.0
C6A C5A C4A C3A 0.0
C5A C4A C3A C2A 0.0
C3A C2A C7A C6A 0.0
